data_7700745
loop_
_publ_author_name
'Sanz, Corey A.'
'Patrick, Brian O.'
'Hicks, Robin G.'

_publ_section_title
;
 Synthesis and redox chemistry of Pd(ii) complexes of a pincer verdazyl
 ligand.
;
_journal_issue 33
_journal_name_full 'Dalton transactions (Cambridge, England : 2003)'
_journal_page_first 12674
_journal_page_last 12683
_journal_paper_doi 10.1039/c9dt02549a
_journal_volume 48
_journal_year 2019
_chemical_formula_moiety 'C15 H15 Cl N6 O Pd'
_chemical_formula_sum 'C15 H15 Cl N6 O Pd'
_chemical_formula_weight 437.18
_space_group_crystal_system monoclinic
_space_group_IT_number 14
_space_group_name_Hall '-P 2ybc'
_space_group_name_H-M_alt 'P 1 21/c 1'
_symmetry_space_group_name_Hall '-P 2ybc'
_symmetry_space_group_name_H-M 'P 1 21/c 1'
_atom_sites_solution_hydrogens geom
_atom_sites_solution_primary direct
_audit_creation_date 2015-09-02
_audit_creation_method
;
Olex2 1.2
(compiled 2015.01.26 svn.r3150 for OlexSys, GUI svn.r4998)
;
_audit_update_record
;
2019-05-15 deposited with the CCDC.    2019-08-05 downloaded from the CCDC.
;
_cell_angle_alpha 90
_cell_angle_beta 96.0610(10)
_cell_angle_gamma 90
_cell_formula_units_Z 4
_cell_length_a 8.7021(4)
_cell_length_b 17.8213(9)
_cell_length_c 10.2618(5)
_cell_measurement_reflns_used 9725
_cell_measurement_temperature 90
_cell_measurement_theta_max 30.089
_cell_measurement_theta_min 2.285
_cell_volume 1582.53(13)
_computing_cell_refinement 'SAINT v8.34A (Bruker, 2013)'
_computing_data_reduction 'SAINT v8.34A (Bruker, 2013)'
_computing_molecular_graphics 'Olex2 (Dolomanov et al., 2009)'
_computing_publication_material 'Olex2 (Dolomanov et al., 2009)'
_computing_structure_refinement 'ShelXL (Sheldrick, 2008)'
_computing_structure_solution 'ShelXT (Sheldrick, 2015)'
_diffrn_ambient_temperature 90
_diffrn_measured_fraction_theta_full 1.000
_diffrn_measured_fraction_theta_max 0.997
_diffrn_measurement_device_type 'Bruker APEX-II CCD'
_diffrn_measurement_method '\f and \w scans'
_diffrn_radiation_type MoK\a
_diffrn_radiation_wavelength 0.71073
_diffrn_reflns_av_R_equivalents 0.0387
_diffrn_reflns_av_unetI/netI 0.0332
_diffrn_reflns_Laue_measured_fraction_full 1.000
_diffrn_reflns_Laue_measured_fraction_max 0.997
_diffrn_reflns_limit_h_max 12
_diffrn_reflns_limit_h_min -12
_diffrn_reflns_limit_k_max 24
_diffrn_reflns_limit_k_min -25
_diffrn_reflns_limit_l_max 12
_diffrn_reflns_limit_l_min -14
_diffrn_reflns_number 19349
_diffrn_reflns_point_group_measured_fraction_full 1.000
_diffrn_reflns_point_group_measured_fraction_max 0.997
_diffrn_reflns_theta_full 25.000
_diffrn_reflns_theta_max 30.089
_diffrn_reflns_theta_min 2.286
_diffrn_standards_number 0
_exptl_absorpt_coefficient_mu 1.357
_exptl_absorpt_correction_T_max 0.885
_exptl_absorpt_correction_T_min 0.813
_exptl_absorpt_correction_type multi-scan
_exptl_absorpt_process_details
;
SADABS-2014/5 (Bruker,2014/5) was used for absorption correction.
wR2(int) was 0.0461 before and 0.0416 after correction.
The Ratio of minimum to maximum transmission is 0.9186.
The \l/2 correction factor is 0.00150.
;
_exptl_crystal_colour red
_exptl_crystal_density_diffrn 1.835
_exptl_crystal_description irregular
_exptl_crystal_F_000 872
_exptl_crystal_size_max 0.15
_exptl_crystal_size_mid 0.1
_exptl_crystal_size_min 0.09
_refine_diff_density_max 1.784
_refine_diff_density_min -0.449
_refine_diff_density_rms 0.105
_refine_ls_extinction_method none
_refine_ls_goodness_of_fit_ref 0.927
_refine_ls_hydrogen_treatment constr
_refine_ls_matrix_type full
_refine_ls_number_parameters 219
_refine_ls_number_reflns 4631
_refine_ls_number_restraints 0
_refine_ls_restrained_S_all 0.927
_refine_ls_R_factor_all 0.0398
_refine_ls_R_factor_gt 0.0284
_refine_ls_shift/su_max 0.002
_refine_ls_shift/su_mean 0.000
_refine_ls_structure_factor_coef Fsqd
_refine_ls_weighting_details 'w=1/[\s^2^(Fo^2^)+(0.0348P)^2^+2.7641P] where P=(Fo^2^+2Fc^2^)/3'
_refine_ls_weighting_scheme calc
_refine_ls_wR_factor_gt 0.0640
_refine_ls_wR_factor_ref 0.0689
_reflns_Friedel_coverage 0.000
_reflns_number_gt 3894
_reflns_number_total 4631
_reflns_threshold_expression 'I > 2\s(I)'
_cod_data_source_file c9dt02549a2.cif
_cod_data_source_block rh169
_cod_depositor_comments 'Adding full bibliography for 7700743--7700746.cif.'
_cod_database_code 7700745
_shelx_space_group_comment
;
The symmetry employed for this shelxl refinement is uniquely defined
by the following loop, which should always be used as a source of
symmetry information in preference to the above space-group names.
They are only intended as comments.
;
_shelx_estimated_absorpt_t_max 0.888
_shelx_estimated_absorpt_t_min 0.822
_olex2_refinement_description
;
1. Fixed Uiso
 At 1.2 times of:
  All C(H) groups
 At 1.5 times of:
  All C(H,H,H) groups
2.a Ternary CH refined with riding coordinates:
 C3(H3)
2.b Aromatic/amide H refined with riding coordinates:
 C7(H7), C8(H8), C9(H9), C10(H10), C12(H12), C13(H13), C14(H14), C15(H15)
2.c Idealised Me refined as rotating group:
 C4(H4A,H4B,H4C), C5(H5A,H5B,H5C)
;
_shelx_shelxl_version_number 2014/7
_olex2_submission_special_instructions 'No special instructions were received'

loop_
_space_group_symop_operation_xyz
'x, y, z'
'-x, y+1/2, -z+1/2'
'-x, -y, -z'
'x, -y-1/2, z-1/2'

loop_
_atom_site_label
_atom_site_type_symbol
_atom_site_fract_x
_atom_site_fract_y
_atom_site_fract_z
_atom_site_U_iso_or_equiv
_atom_site_adp_type
_atom_site_occupancy
_atom_site_site_symmetry_order
_atom_site_calc_flag
_atom_site_refinement_flags_posn
C1 C 0.4178(3) 0.38267(13) 0.5922(2) 0.0114(4) Uani 1 1 d .
C2 C 0.3468(2) 0.52796(13) 0.6432(2) 0.0106(4) Uani 1 1 d .
C3 C 0.5349(3) 0.37464(13) 0.8192(2) 0.0128(4) Uani 1 1 d .
H3 H 0.5656 0.3248 0.7855 0.015 Uiso 1 1 calc R
C4 C 0.4144(3) 0.36068(15) 0.9140(2) 0.0169(5) Uani 1 1 d .
H4A H 0.3908 0.4080 0.9564 0.025 Uiso 1 1 calc GR
H4B H 0.4548 0.3244 0.9807 0.025 Uiso 1 1 calc GR
H4C H 0.3200 0.3407 0.8657 0.025 Uiso 1 1 calc GR
C5 C 0.6799(3) 0.41204(16) 0.8853(2) 0.0201(5) Uani 1 1 d .
H5A H 0.7532 0.4204 0.8205 0.030 Uiso 1 1 calc GR
H5B H 0.7274 0.3795 0.9553 0.030 Uiso 1 1 calc GR
H5C H 0.6525 0.4602 0.9226 0.030 Uiso 1 1 calc GR
C6 C 0.2790(3) 0.60195(13) 0.6629(2) 0.0115(4) Uani 1 1 d .
C7 C 0.3222(3) 0.64745(14) 0.7705(2) 0.0153(4) Uani 1 1 d .
H7 H 0.4020 0.6322 0.8355 0.018 Uiso 1 1 calc R
C8 C 0.2472(3) 0.71541(14) 0.7815(3) 0.0194(5) Uani 1 1 d .
H8 H 0.2750 0.7474 0.8543 0.023 Uiso 1 1 calc R
C9 C 0.1309(3) 0.73628(14) 0.6850(3) 0.0191(5) Uani 1 1 d .
H9 H 0.0772 0.7823 0.6918 0.023 Uiso 1 1 calc R
C10 C 0.0942(3) 0.68904(14) 0.5787(3) 0.0169(5) Uani 1 1 d .
H10 H 0.0154 0.7035 0.5123 0.020 Uiso 1 1 calc R
C11 C 0.2656(3) 0.40172(13) 0.3765(2) 0.0117(4) Uani 1 1 d .
C12 C 0.3010(3) 0.33492(14) 0.3142(2) 0.0149(4) Uani 1 1 d .
H12 H 0.3778 0.3019 0.3540 0.018 Uiso 1 1 calc R
C13 C 0.2220(3) 0.31792(15) 0.1938(2) 0.0183(5) Uani 1 1 d .
H13 H 0.2432 0.2725 0.1505 0.022 Uiso 1 1 calc R
C14 C 0.1109(3) 0.36770(15) 0.1357(2) 0.0191(5) Uani 1 1 d .
H14 H 0.0572 0.3570 0.0524 0.023 Uiso 1 1 calc R
C15 C 0.0808(3) 0.43228(15) 0.2013(2) 0.0158(5) Uani 1 1 d .
H15 H 0.0055 0.4662 0.1619 0.019 Uiso 1 1 calc R
Cl1 Cl -0.07211(6) 0.60156(3) 0.29726(6) 0.01744(12) Uani 1 1 d .
N1 N 0.4693(2) 0.41955(11) 0.70585(18) 0.0115(4) Uani 1 1 d .
N2 N 0.4216(2) 0.49141(11) 0.73941(19) 0.0123(4) Uani 1 1 d .
N3 N 0.3227(2) 0.50512(11) 0.51458(18) 0.0107(4) Uani 1 1 d .
N4 N 0.3399(2) 0.42699(11) 0.49512(19) 0.0116(4) Uani 1 1 d .
N5 N 0.1676(2) 0.62327(11) 0.56749(19) 0.0120(4) Uani 1 1 d .
N6 N 0.1548(2) 0.44930(11) 0.32048(19) 0.0122(4) Uani 1 1 d .
O1 O 0.4426(2) 0.31552(11) 0.57467(19) 0.0230(4) Uani 1 1 d .
Pd1 Pd 0.13542(2) 0.54528(2) 0.42217(2) 0.00994(5) Uani 1 1 d .

loop_
_atom_site_aniso_label
_atom_site_aniso_U_11
_atom_site_aniso_U_22
_atom_site_aniso_U_33
_atom_site_aniso_U_23
_atom_site_aniso_U_13
_atom_site_aniso_U_12
C1 0.0114(10) 0.0118(11) 0.0112(10) 0.0008(8) 0.0020(8) 0.0007(8)
C2 0.0094(9) 0.0114(11) 0.0111(10) -0.0004(8) 0.0023(7) -0.0023(7)
C3 0.0145(10) 0.0122(11) 0.0117(10) 0.0038(8) 0.0013(8) 0.0036(8)
C4 0.0151(11) 0.0189(12) 0.0163(11) 0.0053(9) 0.0003(9) -0.0015(9)
C5 0.0137(11) 0.0297(15) 0.0165(11) 0.0077(10) 0.0002(9) -0.0005(10)
C6 0.0115(10) 0.0107(10) 0.0128(10) 0.0024(8) 0.0036(8) -0.0007(8)
C7 0.0162(11) 0.0160(12) 0.0143(11) -0.0015(9) 0.0041(8) -0.0039(9)
C8 0.0246(13) 0.0130(12) 0.0226(12) -0.0042(9) 0.0111(10) -0.0047(9)
C9 0.0225(12) 0.0085(11) 0.0283(13) 0.0003(9) 0.0124(10) 0.0018(9)
C10 0.0163(11) 0.0122(11) 0.0233(12) 0.0051(9) 0.0067(9) 0.0019(9)
C11 0.0104(10) 0.0138(11) 0.0114(10) 0.0004(8) 0.0032(8) -0.0021(8)
C12 0.0143(10) 0.0157(11) 0.0154(11) -0.0007(9) 0.0042(8) -0.0010(8)
C13 0.0192(12) 0.0205(13) 0.0159(11) -0.0048(9) 0.0052(9) -0.0044(9)
C14 0.0194(12) 0.0226(13) 0.0149(11) -0.0019(9) -0.0001(9) -0.0065(10)
C15 0.0152(11) 0.0184(12) 0.0134(11) 0.0016(9) 0.0001(8) -0.0037(9)
Cl1 0.0112(2) 0.0192(3) 0.0214(3) 0.0086(2) -0.0007(2) 0.0000(2)
N1 0.0150(9) 0.0097(9) 0.0094(8) 0.0009(7) -0.0006(7) 0.0022(7)
N2 0.0139(9) 0.0091(9) 0.0139(9) 0.0016(7) 0.0014(7) 0.0001(7)
N3 0.0120(9) 0.0084(9) 0.0114(9) -0.0005(7) 0.0004(7) 0.0004(7)
N4 0.0135(9) 0.0094(9) 0.0119(9) 0.0008(7) 0.0006(7) -0.0004(7)
N5 0.0111(9) 0.0119(9) 0.0134(9) 0.0023(7) 0.0025(7) 0.0009(7)
N6 0.0110(8) 0.0134(9) 0.0120(9) 0.0021(7) 0.0003(7) -0.0023(7)
O1 0.0277(10) 0.0181(10) 0.0228(9) -0.0005(7) 0.0002(7) 0.0045(8)
Pd1 0.00885(8) 0.00986(8) 0.01105(8) 0.00245(6) 0.00081(5) -0.00044(6)

loop_
_atom_type_symbol
_atom_type_description
_atom_type_scat_dispersion_real
_atom_type_scat_dispersion_imag
_atom_type_scat_source
C C 0.0033 0.0016 'International Tables Vol C Tables 4.2.6.8 and 6.1.1.4'
H H 0.0000 0.0000 'International Tables Vol C Tables 4.2.6.8 and 6.1.1.4'
Cl Cl 0.1484 0.1585 'International Tables Vol C Tables 4.2.6.8 and 6.1.1.4'
N N 0.0061 0.0033 'International Tables Vol C Tables 4.2.6.8 and 6.1.1.4'
O O 0.0106 0.0060 'International Tables Vol C Tables 4.2.6.8 and 6.1.1.4'
Pd Pd -0.9988 1.0072 'International Tables Vol C Tables 4.2.6.8 and 6.1.1.4'

loop_
_geom_angle_atom_site_label_1
_geom_angle_atom_site_label_2
_geom_angle_atom_site_label_3
_geom_angle
N1 C1 N4 115.3(2)
O1 C1 N1 122.9(2)
O1 C1 N4 121.8(2)
N2 C2 C6 121.5(2)
N2 C2 N3 126.4(2)
N3 C2 C6 112.05(19)
C4 C3 H3 107.7
C5 C3 H3 107.7
C5 C3 C4 112.4(2)
N1 C3 H3 107.7
N1 C3 C4 110.90(19)
N1 C3 C5 110.29(19)
C3 C4 H4A 109.5
C3 C4 H4B 109.5
C3 C4 H4C 109.5
H4A C4 H4B 109.5
H4A C4 H4C 109.5
H4B C4 H4C 109.5
C3 C5 H5A 109.5
C3 C5 H5B 109.5
C3 C5 H5C 109.5
H5A C5 H5B 109.5
H5A C5 H5C 109.5
H5B C5 H5C 109.5
C7 C6 C2 123.7(2)
N5 C6 C2 114.8(2)
N5 C6 C7 121.5(2)
C6 C7 H7 120.5
C8 C7 C6 119.0(2)
C8 C7 H7 120.5
C7 C8 H8 120.3
C7 C8 C9 119.3(2)
C9 C8 H8 120.3
C8 C9 H9 120.4
C10 C9 C8 119.2(2)
C10 C9 H9 120.4
C9 C10 H10 119.2
N5 C10 C9 121.6(2)
N5 C10 H10 119.2
N4 C11 C12 124.8(2)
N6 C11 C12 121.0(2)
N6 C11 N4 114.2(2)
C11 C12 H12 120.6
C13 C12 C11 118.8(2)
C13 C12 H12 120.6
C12 C13 H13 120.1
C12 C13 C14 119.8(2)
C14 C13 H13 120.1
C13 C14 H14 120.6
C15 C14 C13 118.9(2)
C15 C14 H14 120.6
C14 C15 H15 118.9
N6 C15 C14 122.2(2)
N6 C15 H15 118.9
C1 N1 C3 118.33(19)
C1 N1 N2 124.64(18)
N2 N1 C3 113.70(17)
C2 N2 N1 114.18(19)
C2 N3 N4 114.72(18)
C2 N3 Pd1 113.31(15)
N4 N3 Pd1 112.99(13)
C1 N4 C11 126.1(2)
C1 N4 N3 120.55(18)
C11 N4 N3 113.27(18)
C6 N5 Pd1 111.70(15)
C10 N5 C6 119.4(2)
C10 N5 Pd1 128.87(17)
C11 N6 Pd1 113.71(15)
C15 N6 C11 119.3(2)
C15 N6 Pd1 126.74(17)
N3 Pd1 Cl1 173.54(6)
N3 Pd1 N5 81.37(8)
N3 Pd1 N6 80.09(8)
N5 Pd1 Cl1 98.50(6)
N6 Pd1 Cl1 100.52(6)
N6 Pd1 N5 160.71(8)

loop_
_geom_bond_atom_site_label_1
_geom_bond_atom_site_label_2
_geom_bond_distance
C1 N1 1.373(3)
C1 N4 1.390(3)
C1 O1 1.232(3)
C2 C6 1.467(3)
C2 N2 1.299(3)
C2 N3 1.376(3)
C3 H3 1.0000
C3 C4 1.524(3)
C3 C5 1.522(3)
C3 N1 1.476(3)
C4 H4A 0.9800
C4 H4B 0.9800
C4 H4C 0.9800
C5 H5A 0.9800
C5 H5B 0.9800
C5 H5C 0.9800
C6 C7 1.389(3)
C6 N5 1.358(3)
C7 H7 0.9500
C7 C8 1.386(4)
C8 H8 0.9500
C8 C9 1.390(4)
C9 H9 0.9500
C9 C10 1.388(4)
C10 H10 0.9500
C10 N5 1.345(3)
C11 C12 1.401(3)
C11 N4 1.391(3)
C11 N6 1.365(3)
C12 H12 0.9500
C12 C13 1.383(3)
C13 H13 0.9500
C13 C14 1.398(4)
C14 H14 0.9500
C14 C15 1.372(4)
C15 H15 0.9500
C15 N6 1.355(3)
Cl1 Pd1 2.3284(6)
N1 N2 1.400(3)
N3 N4 1.417(3)
N3 Pd1 1.9345(19)
N5 Pd1 2.036(2)
N6 Pd1 2.020(2)
